data_4343579
loop_
_publ_author_name
'Henne, F. D.'
'Dickschat, A. T.'
'Hennersdorf, F.'
'Feldmann, K.-O.'
'Weigand, J. J.'

_publ_section_title
;
 Synthesis of Selected Cationic Pnictanes [LnPnX3-n](n+) (L =
 Imidazolium-2-yl; Pn = P, As; n = 1-3) and Replacement Reactions with
 Pseudohalogens.
;
_journal_issue 14
_journal_name_full 'Inorganic chemistry'
_journal_page_first 6849
_journal_page_last 6861
_journal_paper_doi 10.1021/acs.inorgchem.5b00765
_journal_volume 54
_journal_year 2015
_chemical_formula_moiety 'C28 H34 Cl2 F3 N8 O3 P S'
_chemical_formula_sum 'C28 H34 Cl2 F3 N8 O3 P S'
_chemical_formula_weight 721.56
_space_group_crystal_system monoclinic
_space_group_IT_number 14
_space_group_name_Hall '-P 2yn'
_space_group_name_H-M_alt 'P 1 21/n 1'
_symmetry_space_group_name_Hall '-P 2yn'
_symmetry_space_group_name_H-M 'P 1 21/n 1'
_atom_sites_solution_hydrogens geom
_audit_creation_date 2015-01-02
_audit_creation_method
;
Olex2 1.2
(compiled 2014.12.26 svn.r3119 for OlexSys, GUI svn.r4975)
;
_cell_angle_alpha 90
_cell_angle_beta 101.283(4)
_cell_angle_gamma 90
_cell_formula_units_Z 4
_cell_length_a 11.7429(5)
_cell_length_b 18.0557(8)
_cell_length_c 16.0631(7)
_cell_measurement_reflns_used 12211
_cell_measurement_temperature 100
_cell_measurement_theta_max 25.2710
_cell_measurement_theta_min 2.5900
_cell_volume 3340.0(3)
_computing_cell_refinement
;
CrysAlisPro, Agilent Technologies,
Version 1.171.37.33t (release 27-03-2014 CrysAlis171 .NET)
(compiled Mar 27 2014,17:01:44)
;
_computing_data_collection
;
CrysAlisPro, Agilent Technologies,
Version 1.171.37.33t (release 27-03-2014 CrysAlis171 .NET)
(compiled Mar 27 2014,17:01:44)
;
_computing_data_reduction
;
CrysAlisPro, Agilent Technologies,
Version 1.171.37.33t (release 27-03-2014 CrysAlis171 .NET)
(compiled Mar 27 2014,17:01:44)
;
_computing_molecular_graphics 'Olex2 (Dolomanov et al., 2009)'
_computing_publication_material 'Olex2 (Dolomanov et al., 2009)'
_computing_structure_refinement 'ShelXL (Sheldrick, 2008)'
_computing_structure_solution 'ShelXT (Sheldrick, 2008)'
_diffrn_ambient_temperature 100
_diffrn_detector 'CCD plate'
_diffrn_measured_fraction_theta_full 0.994
_diffrn_measured_fraction_theta_max 0.994
_diffrn_measurement_details
;
  1 omega  -95.55    9.15   0.3000   20.0000
omega____ theta____ kappa____ phi______ frames
    -      -16.6903  -73.7594  145.7463 349

  2 omega  -49.07   19.93   0.3000   20.0000
omega____ theta____ kappa____ phi______ frames
    -      -16.6903   88.7887  -92.1850 230

  3 omega  -95.55    9.45   0.3000   20.0000
omega____ theta____ kappa____ phi______ frames
    -      -16.6903  -73.7594   25.7463 350

  4 phi     -9.83  349.87   0.3000   19.9990
omega____ theta____ kappa____ phi______ frames
  63.2669  -16.6903   30.1700     -     1199

  5 phi     27.14  141.74   0.3000   20.0000
omega____ theta____ kappa____ phi______ frames
  11.8813  -16.6903  -77.1462     -     382
;
_diffrn_measurement_device 'abstract diffractometer'
_diffrn_measurement_device_type 'Bruker APEX-II CCD'
_diffrn_measurement_method '\f and \w scans'
_diffrn_orient_matrix_UB_11 0.0268673000
_diffrn_orient_matrix_UB_12 -0.0262730000
_diffrn_orient_matrix_UB_13 -0.0227052000
_diffrn_orient_matrix_UB_21 -0.0308054000
_diffrn_orient_matrix_UB_22 0.0146991000
_diffrn_orient_matrix_UB_23 -0.0388715000
_diffrn_orient_matrix_UB_31 0.0460744000
_diffrn_orient_matrix_UB_32 0.0252368000
_diffrn_orient_matrix_UB_33 -0.0009722000
_diffrn_radiation_monochromator graphite
_diffrn_radiation_probe x-ray
_diffrn_radiation_type MoK\a
_diffrn_radiation_wavelength 0.71073
_diffrn_reflns_av_R_equivalents 0.1187
_diffrn_reflns_av_sigmaI/netI 0.0191
_diffrn_reflns_laue_measured_fraction_full 0.994
_diffrn_reflns_laue_measured_fraction_max 0.994
_diffrn_reflns_limit_h_max 14
_diffrn_reflns_limit_h_min -14
_diffrn_reflns_limit_k_max 21
_diffrn_reflns_limit_k_min -21
_diffrn_reflns_limit_l_max 19
_diffrn_reflns_limit_l_min -19
_diffrn_reflns_number 66447
_diffrn_reflns_point_group_measured_fraction_full 0.994
_diffrn_reflns_point_group_measured_fraction_max 0.994
_diffrn_reflns_theta_full 25.395
_diffrn_reflns_theta_max 25.395
_diffrn_reflns_theta_min 1.716
_diffrn_source 'Enhance (Mo) X-ray Source'
_exptl_absorpt_coefficient_mu 0.365
_exptl_absorpt_correction_T_max 1.00000
_exptl_absorpt_correction_T_min 0.72753
_exptl_absorpt_correction_type multi-scan
_exptl_absorpt_process_details
;
CrysAlisPro, Agilent Technologies,
Version 1.171.37.33t (release 27-03-2014 CrysAlis171 .NET)
(compiled Mar 27 2014,17:01:44)
Empirical absorption correction using spherical harmonics,
 implemented in SCALE3 ABSPACK scaling algorithm.
;
_exptl_crystal_colour 'clear colourless'
_exptl_crystal_colour_lustre clear
_exptl_crystal_colour_primary colourless
_exptl_crystal_density_diffrn 1.435
_exptl_crystal_description block
_exptl_crystal_F_000 1496
_exptl_crystal_size_max 0.14
_exptl_crystal_size_mid 0.13
_exptl_crystal_size_min 0.11
_refine_diff_density_max 1.527
_refine_diff_density_min -0.690
_refine_diff_density_rms 0.166
_refine_ls_extinction_method none
_refine_ls_goodness_of_fit_ref 1.119
_refine_ls_hydrogen_treatment constr
_refine_ls_matrix_type full
_refine_ls_number_parameters 424
_refine_ls_number_reflns 15649
_refine_ls_number_restraints 0
_refine_ls_restrained_S_all 1.119
_refine_ls_R_factor_all 0.1294
_refine_ls_R_factor_gt 0.1178
_refine_ls_shift/su_max 0.000
_refine_ls_shift/su_mean 0.000
_refine_ls_structure_factor_coef Fsqd
_refine_ls_weighting_details 'w=1/[\s^2^(Fo^2^)+(0.1427P)^2^+28.9438P] where P=(Fo^2^+2Fc^2^)/3'
_refine_ls_weighting_scheme calc
_refine_ls_wR_factor_gt 0.2994
_refine_ls_wR_factor_ref 0.3122
_reflns_Friedel_coverage 0.000
_reflns_number_gt 14094
_reflns_number_total 15649
_reflns_threshold_expression 'I > 2\s(I)'
_cod_data_source_file ic5b00765_si_013.cif
_cod_data_source_block
;
;
_cod_depositor_comments 'Adding full bibliography for 4343576--4343580.cif.'
_cod_database_code 4343579
_chemical_oxdiff_formula C28H34Cl2F3N8O3PS
_shelx_space_group_comment
;
The symmetry employed for this shelxl refinement is uniquely defined
by the following loop, which should always be used as a source of
symmetry information in preference to the above space-group names.
They are only intended as comments.
;
_diffrn_oxdiff_twin_integration_method simultaneous
_olex2_refinement_description
;
1. Twinned data refinement
 Scales: 0.640(3) 0.360(3)
2. Fixed Uiso
 At 1.2 times of:
  All C(H) groups
 At 1.5 times of:
  All C(H,H,H) groups
3.a Ternary CH refined with riding coordinates:
 C10(H10), C25(H25), C13(H13), C22(H22)
3.b Aromatic/amide H refined with riding coordinates:
 C18(H18), C6(H6), C20(H20), C19(H19), C7(H7), C8(H8)
3.c Idealised Me refined as rotating group:
 C23(H23A,H23B,H23C), C24(H24A,H24B,H24C), C26(H26A,H26B,H26C), C14(H14A,H14B,
 H14C), C12(H12A,H12B,H12C), C27(H27A,H27B,H27C), C11(H11A,H11B,H11C), C15(H15A,
 H15B,H15C)
;
_shelx_shelxl_version_number 2014/7
_olex2_diffrn_ambient_temperature_device 'Oxford Cryosystems'
_olex2_submission_special_instructions 'No special instructions were received'

loop_
_space_group_symop_operation_xyz
'x, y, z'
'-x+1/2, y+1/2, -z+1/2'
'-x, -y, -z'
'x-1/2, -y-1/2, z-1/2'

loop_
_atom_site_label
_atom_site_type_symbol
_atom_site_fract_x
_atom_site_fract_y
_atom_site_fract_z
_atom_site_U_iso_or_equiv
_atom_site_adp_type
_atom_site_occupancy
_atom_site_site_symmetry_order
_atom_site_calc_flag
_atom_site_refinement_flags_posn
Cl01 Cl 0.21340(16) 0.35996(11) 0.16322(13) 0.0246(5) Uani 1 1 d .
Cl02 Cl 0.21800(16) 0.16539(11) 0.15506(14) 0.0256(5) Uani 1 1 d .
P1 P 0.63601(16) 0.25619(11) 0.34656(13) 0.0161(5) Uani 1 1 d .
S1 S 0.95784(17) 0.21870(11) 0.41008(14) 0.0243(5) Uani 1 1 d .
F1 F 1.0889(5) 0.2471(3) 0.2987(4) 0.0477(16) Uani 1 1 d .
F3 F 0.9081(5) 0.2709(4) 0.2550(4) 0.0471(15) Uani 1 1 d .
F2 F 1.0143(5) 0.3432(3) 0.3448(4) 0.0509(16) Uani 1 1 d .
O1 O 0.8607(5) 0.2578(3) 0.4311(4) 0.0279(14) Uani 1 1 d .
N2 N 0.4171(5) 0.2025(3) 0.2608(4) 0.0122(12) Uani 1 1 d .
N1 N 0.4153(5) 0.3218(3) 0.2648(4) 0.0131(12) Uani 1 1 d .
O2 O 0.9299(6) 0.1475(3) 0.3722(4) 0.0366(15) Uani 1 1 d .
O3 O 1.0627(5) 0.2235(4) 0.4739(4) 0.0350(15) Uani 1 1 d .
N4 N 0.7217(6) 0.3807(4) 0.3984(4) 0.0247(15) Uani 1 1 d .
N7 N 0.6751(6) 0.1419(4) 0.4392(5) 0.0279(16) Uani 1 1 d .
N3 N 0.6403(6) 0.3378(4) 0.4023(5) 0.0238(15) Uani 1 1 d .
C18 C 0.5579(6) 0.0216(4) 0.2450(5) 0.0192(16) Uani 1 1 d .
H18 H 0.6052 -0.0018 0.2129 0.023 Uiso 1 1 calc R
N6 N 0.6150(6) 0.1989(4) 0.4282(4) 0.0234(15) Uani 1 1 d .
C5 C 0.5191(6) 0.4324(4) 0.2343(5) 0.0166(15) Uani 1 1 d .
N5 N 0.7906(6) 0.4245(4) 0.4004(5) 0.0304(17) Uani 1 1 d .
C6 C 0.5538(6) 0.5050(4) 0.2564(5) 0.0197(16) Uani 1 1 d .
H6 H 0.6006 0.5301 0.2254 0.024 Uiso 1 1 calc R
C16 C 0.4519(6) 0.1255(4) 0.2770(5) 0.0137(14) Uani 1 1 d .
C20 C 0.4493(6) 0.0156(4) 0.3567(5) 0.0174(15) Uani 1 1 d .
H20 H 0.4251 -0.0114 0.3994 0.021 Uiso 1 1 calc R
C19 C 0.5225(7) -0.0171(4) 0.3093(5) 0.0199(16) Uani 1 1 d .
H19 H 0.5478 -0.0655 0.3210 0.024 Uiso 1 1 calc R
C4 C 0.4473(6) 0.3993(4) 0.2831(5) 0.0135(14) Uani 1 1 d .
C17 C 0.5251(6) 0.0948(4) 0.2267(5) 0.0172(15) Uani 1 1 d .
C10 C 0.5544(7) 0.3952(4) 0.1587(5) 0.0186(16) Uani 1 1 d .
H10 H 0.5167 0.3466 0.1508 0.022 Uiso 1 1 calc R
C1 C 0.4788(6) 0.2619(4) 0.2957(5) 0.0121(14) Uani 1 1 d .
C2 C 0.3141(6) 0.2993(4) 0.2112(4) 0.0154(15) Uani 1 1 d .
C7 C 0.5192(7) 0.5396(4) 0.3238(5) 0.0209(16) Uani 1 1 d .
H7 H 0.5456 0.5871 0.3390 0.025 Uiso 1 1 calc R
N8 N 0.7220(7) 0.0885(4) 0.4572(6) 0.044(2) Uani 1 1 d .
C8 C 0.4456(6) 0.5046(4) 0.3690(5) 0.0199(16) Uani 1 1 d .
H8 H 0.4224 0.5295 0.4135 0.024 Uiso 1 1 calc R
C21 C 0.4117(6) 0.0881(4) 0.3414(5) 0.0160(15) Uani 1 1 d .
C25 C 0.3257(7) 0.1214(4) 0.3905(5) 0.0193(16) Uani 1 1 d .
H25 H 0.3089 0.1723 0.3707 0.023 Uiso 1 1 calc R
C9 C 0.4062(6) 0.4336(4) 0.3495(5) 0.0188(16) Uani 1 1 d .
C3 C 0.3159(6) 0.2252(4) 0.2090(4) 0.0124(14) Uani 1 1 d .
C13 C 0.3218(7) 0.3941(5) 0.3959(5) 0.0227(17) Uani 1 1 d .
H13 H 0.2742 0.3611 0.3547 0.027 Uiso 1 1 calc R
C22 C 0.5617(7) 0.1357(5) 0.1539(5) 0.0235(17) Uani 1 1 d .
H22 H 0.5378 0.1875 0.1562 0.028 Uiso 1 1 calc R
C23 C 0.6933(7) 0.1341(5) 0.1596(6) 0.0267(18) Uani 1 1 d .
H23A H 0.7315 0.1514 0.2146 0.040 Uiso 1 1 calc GR
H23B H 0.7134 0.1657 0.1166 0.040 Uiso 1 1 calc GR
H23C H 0.7177 0.0844 0.1513 0.040 Uiso 1 1 calc GR
C24 C 0.4997(7) 0.1034(5) 0.0700(5) 0.0270(18) Uani 1 1 d .
H24A H 0.5254 0.0535 0.0648 0.040 Uiso 1 1 calc GR
H24B H 0.5169 0.1327 0.0242 0.040 Uiso 1 1 calc GR
H24C H 0.4174 0.1037 0.0680 0.040 Uiso 1 1 calc GR
C26 C 0.3748(8) 0.1235(5) 0.4863(5) 0.032(2) Uani 1 1 d .
H26A H 0.3900 0.0739 0.5071 0.049 Uiso 1 1 calc GR
H26B H 0.3194 0.1464 0.5149 0.049 Uiso 1 1 calc GR
H26C H 0.4457 0.1514 0.4970 0.049 Uiso 1 1 calc GR
C14 C 0.3832(8) 0.3455(5) 0.4690(6) 0.033(2) Uani 1 1 d .
H14A H 0.4315 0.3101 0.4478 0.049 Uiso 1 1 calc GR
H14B H 0.3265 0.3200 0.4939 0.049 Uiso 1 1 calc GR
H14C H 0.4304 0.3760 0.5112 0.049 Uiso 1 1 calc GR
C12 C 0.5139(8) 0.4405(5) 0.0783(5) 0.031(2) Uani 1 1 d .
H12A H 0.4313 0.4471 0.0692 0.047 Uiso 1 1 calc GR
H12B H 0.5338 0.4150 0.0307 0.047 Uiso 1 1 calc GR
H12C H 0.5512 0.4881 0.0844 0.047 Uiso 1 1 calc GR
C28 C 0.9941(8) 0.2726(5) 0.3224(6) 0.031(2) Uani 1 1 d .
C27 C 0.2132(7) 0.0777(5) 0.3730(7) 0.034(2) Uani 1 1 d .
H27A H 0.1848 0.0747 0.3129 0.051 Uiso 1 1 calc GR
H27B H 0.1566 0.1020 0.3992 0.051 Uiso 1 1 calc GR
H27C H 0.2270 0.0287 0.3959 0.051 Uiso 1 1 calc GR
C11 C 0.6854(8) 0.3836(6) 0.1721(6) 0.038(2) Uani 1 1 d .
H11A H 0.7236 0.4309 0.1763 0.058 Uiso 1 1 calc GR
H11B H 0.7036 0.3566 0.1249 0.058 Uiso 1 1 calc GR
H11C H 0.7113 0.3561 0.2234 0.058 Uiso 1 1 calc GR
C15 C 0.2390(8) 0.4478(6) 0.4271(8) 0.045(3) Uani 1 1 d .
H15A H 0.2811 0.4768 0.4730 0.067 Uiso 1 1 calc GR
H15B H 0.1790 0.4204 0.4463 0.067 Uiso 1 1 calc GR
H15C H 0.2047 0.4800 0.3814 0.067 Uiso 1 1 calc GR

loop_
_atom_site_aniso_label
_atom_site_aniso_U_11
_atom_site_aniso_U_22
_atom_site_aniso_U_33
_atom_site_aniso_U_23
_atom_site_aniso_U_13
_atom_site_aniso_U_12
Cl01 0.0164(9) 0.0220(10) 0.0331(12) 0.0071(8) -0.0007(8) 0.0053(7)
Cl02 0.0151(9) 0.0228(10) 0.0363(12) -0.0071(8) -0.0015(8) -0.0041(7)
P1 0.0108(9) 0.0219(10) 0.0158(10) -0.0003(7) 0.0030(7) -0.0003(7)
S1 0.0171(10) 0.0233(11) 0.0323(12) -0.0004(8) 0.0040(8) 0.0002(8)
F1 0.030(3) 0.060(4) 0.059(4) 0.015(3) 0.025(3) 0.012(3)
F3 0.042(3) 0.064(4) 0.033(3) 0.014(3) 0.003(3) -0.001(3)
F2 0.055(4) 0.030(3) 0.073(4) 0.008(3) 0.024(3) -0.005(3)
O1 0.022(3) 0.028(3) 0.034(4) -0.001(2) 0.006(3) 0.000(2)
N2 0.010(3) 0.012(3) 0.016(3) -0.002(2) 0.007(2) -0.003(2)
N1 0.011(3) 0.014(3) 0.016(3) -0.001(2) 0.005(2) 0.002(2)
O2 0.040(4) 0.019(3) 0.050(4) -0.005(3) 0.007(3) 0.000(3)
O3 0.022(3) 0.037(4) 0.044(4) 0.002(3) 0.000(3) 0.003(3)
N4 0.019(3) 0.021(4) 0.032(4) 0.001(3) -0.001(3) 0.002(3)
N7 0.019(3) 0.025(4) 0.037(4) 0.007(3) -0.002(3) -0.005(3)
N3 0.017(3) 0.018(3) 0.038(4) -0.008(3) 0.010(3) -0.004(3)
C18 0.019(4) 0.016(4) 0.024(4) -0.001(3) 0.009(3) 0.004(3)
N6 0.020(3) 0.019(4) 0.031(4) 0.009(3) 0.003(3) -0.002(3)
C5 0.017(4) 0.016(4) 0.018(4) 0.002(3) 0.006(3) 0.003(3)
N5 0.027(4) 0.022(4) 0.040(5) -0.005(3) 0.002(3) -0.008(3)
C6 0.014(4) 0.014(4) 0.031(4) 0.003(3) 0.006(3) -0.001(3)
C16 0.013(3) 0.008(3) 0.019(4) -0.002(3) 0.003(3) -0.003(3)
C20 0.017(4) 0.016(4) 0.019(4) 0.001(3) 0.004(3) -0.006(3)
C19 0.021(4) 0.011(4) 0.027(4) 0.003(3) 0.003(3) 0.003(3)
C4 0.013(3) 0.010(4) 0.018(4) -0.001(3) 0.003(3) 0.000(3)
C17 0.013(4) 0.016(4) 0.022(4) -0.006(3) 0.003(3) -0.001(3)
C10 0.021(4) 0.015(4) 0.022(4) 0.000(3) 0.011(3) -0.002(3)
C1 0.009(3) 0.013(3) 0.016(4) 0.000(3) 0.006(3) 0.000(3)
C2 0.014(4) 0.021(4) 0.011(4) 0.003(3) 0.004(3) 0.004(3)
C7 0.022(4) 0.011(4) 0.031(4) -0.001(3) 0.006(3) 0.000(3)
N8 0.040(5) 0.023(4) 0.065(6) 0.014(4) 0.002(4) 0.002(4)
C8 0.016(4) 0.020(4) 0.023(4) -0.006(3) 0.002(3) 0.004(3)
C21 0.007(3) 0.016(4) 0.025(4) -0.003(3) 0.003(3) -0.002(3)
C25 0.019(4) 0.017(4) 0.024(4) 0.004(3) 0.011(3) 0.002(3)
C9 0.016(4) 0.020(4) 0.021(4) 0.001(3) 0.005(3) 0.005(3)
C3 0.010(3) 0.021(4) 0.006(3) -0.002(3) 0.001(3) -0.003(3)
C13 0.022(4) 0.026(4) 0.024(4) -0.004(3) 0.012(3) -0.002(3)
C22 0.023(4) 0.020(4) 0.030(5) -0.001(3) 0.012(3) 0.002(3)
C23 0.024(4) 0.029(4) 0.030(5) -0.004(3) 0.011(4) -0.004(3)
C24 0.024(4) 0.037(5) 0.020(4) 0.009(3) 0.002(3) 0.002(4)
C26 0.027(5) 0.048(6) 0.024(5) 0.002(4) 0.010(4) 0.000(4)
C14 0.035(5) 0.034(5) 0.032(5) -0.001(4) 0.015(4) -0.005(4)
C12 0.038(5) 0.035(5) 0.020(4) -0.003(4) 0.005(4) 0.005(4)
C28 0.021(4) 0.029(5) 0.043(6) 0.009(4) 0.009(4) 0.002(3)
C27 0.021(4) 0.026(5) 0.059(6) 0.006(4) 0.019(4) 0.006(3)
C11 0.022(5) 0.067(7) 0.028(5) 0.000(4) 0.007(4) 0.014(4)
C15 0.032(5) 0.037(6) 0.076(8) -0.011(5) 0.038(5) 0.000(4)

loop_
_atom_type_symbol
_atom_type_description
_atom_type_scat_dispersion_real
_atom_type_scat_dispersion_imag
_atom_type_scat_source
C C 0.0033 0.0016 'International Tables Vol C Tables 4.2.6.8 and 6.1.1.4'
H H 0.0000 0.0000 'International Tables Vol C Tables 4.2.6.8 and 6.1.1.4'
Cl Cl 0.1484 0.1585 'International Tables Vol C Tables 4.2.6.8 and 6.1.1.4'
F F 0.0171 0.0103 'International Tables Vol C Tables 4.2.6.8 and 6.1.1.4'
N N 0.0061 0.0033 'International Tables Vol C Tables 4.2.6.8 and 6.1.1.4'
O O 0.0106 0.0060 'International Tables Vol C Tables 4.2.6.8 and 6.1.1.4'
P P 0.1023 0.0942 'International Tables Vol C Tables 4.2.6.8 and 6.1.1.4'
S S 0.1246 0.1234 'International Tables Vol C Tables 4.2.6.8 and 6.1.1.4'

loop_
_geom_angle_atom_site_label_1
_geom_angle_atom_site_label_2
_geom_angle_atom_site_label_3
_geom_angle
N3 P1 O1 78.7(3)
N3 P1 N6 96.4(3)
N3 P1 C1 96.1(3)
N6 P1 O1 84.0(3)
N6 P1 C1 95.1(3)
C1 P1 O1 174.6(3)
O1 S1 O3 114.2(4)
O1 S1 C28 103.6(4)
O2 S1 O1 114.5(4)
O2 S1 O3 116.6(4)
O2 S1 C28 102.7(4)
O3 S1 C28 102.7(4)
S1 O1 P1 127.9(4)
C1 N2 C16 125.0(6)
C1 N2 C3 110.1(6)
C3 N2 C16 124.9(6)
C1 N1 C4 126.1(6)
C1 N1 C2 109.9(6)
C2 N1 C4 124.0(6)
N5 N4 N3 172.6(9)
N8 N7 N6 171.2(9)
N4 N3 P1 116.9(6)
C19 C18 H18 119.0
C19 C18 C17 121.9(7)
C17 C18 H18 119.0
N7 N6 P1 116.3(6)
C6 C5 C10 120.6(7)
C4 C5 C6 116.0(7)
C4 C5 C10 123.4(7)
C5 C6 H6 119.7
C7 C6 C5 120.6(7)
C7 C6 H6 119.7
C17 C16 N2 117.1(6)
C21 C16 N2 118.1(6)
C21 C16 C17 124.9(7)
C19 C20 H20 119.5
C21 C20 H20 119.5
C21 C20 C19 121.0(7)
C18 C19 C20 120.4(7)
C18 C19 H19 119.8
C20 C19 H19 119.8
C5 C4 N1 117.2(6)
C5 C4 C9 125.1(7)
C9 C4 N1 117.6(6)
C18 C17 C16 115.4(7)
C18 C17 C22 121.1(7)
C16 C17 C22 123.5(7)
C5 C10 H10 108.3
C5 C10 C12 110.6(6)
C5 C10 C11 112.0(7)
C12 C10 H10 108.3
C11 C10 H10 108.3
C11 C10 C12 109.4(7)
N2 C1 P1 122.6(5)
N1 C1 P1 129.2(5)
N1 C1 N2 105.7(6)
N1 C2 Cl01 122.4(6)
C3 C2 Cl01 130.6(6)
C3 C2 N1 107.0(6)
C6 C7 H7 119.5
C6 C7 C8 121.0(7)
C8 C7 H7 119.5
C7 C8 H8 119.3
C9 C8 C7 121.4(7)
C9 C8 H8 119.3
C16 C21 C25 123.3(6)
C20 C21 C16 116.5(6)
C20 C21 C25 120.1(6)
C21 C25 H25 108.4
C21 C25 C26 111.8(7)
C26 C25 H25 108.4
C27 C25 C21 109.9(7)
C27 C25 H25 108.4
C27 C25 C26 109.9(7)
C4 C9 C13 121.3(7)
C8 C9 C4 115.8(7)
C8 C9 C13 123.0(7)
N2 C3 Cl02 122.8(5)
C2 C3 Cl02 129.8(6)
C2 C3 N2 107.4(6)
C9 C13 H13 107.0
C9 C13 C14 112.9(7)
C14 C13 H13 107.0
C15 C13 C9 112.3(7)
C15 C13 H13 107.0
C15 C13 C14 110.4(7)
C17 C22 H22 108.0
C17 C22 C23 112.4(7)
C17 C22 C24 109.8(7)
C23 C22 H22 108.0
C24 C22 H22 108.0
C24 C22 C23 110.5(7)
C22 C23 H23A 109.5
C22 C23 H23B 109.5
C22 C23 H23C 109.5
H23A C23 H23B 109.5
H23A C23 H23C 109.5
H23B C23 H23C 109.5
C22 C24 H24A 109.5
C22 C24 H24B 109.5
C22 C24 H24C 109.5
H24A C24 H24B 109.5
H24A C24 H24C 109.5
H24B C24 H24C 109.5
C25 C26 H26A 109.5
C25 C26 H26B 109.5
C25 C26 H26C 109.5
H26A C26 H26B 109.5
H26A C26 H26C 109.5
H26B C26 H26C 109.5
C13 C14 H14A 109.5
C13 C14 H14B 109.5
C13 C14 H14C 109.5
H14A C14 H14B 109.5
H14A C14 H14C 109.5
H14B C14 H14C 109.5
C10 C12 H12A 109.5
C10 C12 H12B 109.5
C10 C12 H12C 109.5
H12A C12 H12B 109.5
H12A C12 H12C 109.5
H12B C12 H12C 109.5
F1 C28 S1 111.7(6)
F1 C28 F3 107.8(8)
F1 C28 F2 107.2(7)
F3 C28 S1 111.1(6)
F3 C28 F2 108.0(7)
F2 C28 S1 110.9(7)
C25 C27 H27A 109.5
C25 C27 H27B 109.5
C25 C27 H27C 109.5
H27A C27 H27B 109.5
H27A C27 H27C 109.5
H27B C27 H27C 109.5
C10 C11 H11A 109.5
C10 C11 H11B 109.5
C10 C11 H11C 109.5
H11A C11 H11B 109.5
H11A C11 H11C 109.5
H11B C11 H11C 109.5
C13 C15 H15A 109.5
C13 C15 H15B 109.5
C13 C15 H15C 109.5
H15A C15 H15B 109.5
H15A C15 H15C 109.5
H15B C15 H15C 109.5

loop_
_geom_bond_atom_site_label_1
_geom_bond_atom_site_label_2
_geom_bond_distance
Cl01 C2 1.683(7)
Cl02 C3 1.687(7)
P1 O1 2.721(6)
P1 N3 1.720(7)
P1 N6 1.725(7)
P1 C1 1.870(7)
S1 O1 1.437(6)
S1 O2 1.432(6)
S1 O3 1.442(6)
S1 C28 1.830(9)
F1 C28 1.327(10)
F3 C28 1.329(11)
F2 C28 1.333(11)
N2 C16 1.458(9)
N2 C1 1.353(9)
N2 C3 1.374(9)
N1 C4 1.464(9)
N1 C1 1.351(9)
N1 C2 1.385(9)
N4 N3 1.240(9)
N4 N5 1.128(9)
N7 N6 1.240(10)
N7 N8 1.121(10)
C18 H18 0.9300
C18 C19 1.377(11)
C18 C17 1.392(10)
C5 C6 1.396(10)
C5 C4 1.394(10)
C5 C10 1.516(10)
C6 H6 0.9300
C6 C7 1.377(11)
C16 C17 1.403(10)
C16 C21 1.393(10)
C20 H20 0.9300
C20 C19 1.388(11)
C20 C21 1.388(10)
C19 H19 0.9300
C4 C9 1.399(10)
C17 C22 1.514(11)
C10 H10 0.9800
C10 C12 1.524(11)
C10 C11 1.524(11)
C2 C3 1.340(10)
C7 H7 0.9300
C7 C8 1.386(11)
C8 H8 0.9300
C8 C9 1.378(11)
C21 C25 1.521(10)
C25 H25 0.9800
C25 C26 1.535(11)
C25 C27 1.518(11)
C9 C13 1.528(10)
C13 H13 0.9800
C13 C14 1.528(12)
C13 C15 1.526(11)
C22 H22 0.9800
C22 C23 1.531(11)
C22 C24 1.516(12)
C23 H23A 0.9600
C23 H23B 0.9600
C23 H23C 0.9600
C24 H24A 0.9600
C24 H24B 0.9600
C24 H24C 0.9600
C26 H26A 0.9600
C26 H26B 0.9600
C26 H26C 0.9600
C14 H14A 0.9600
C14 H14B 0.9600
C14 H14C 0.9600
C12 H12A 0.9600
C12 H12B 0.9600
C12 H12C 0.9600
C27 H27A 0.9600
C27 H27B 0.9600
C27 H27C 0.9600
C11 H11A 0.9600
C11 H11B 0.9600
C11 H11C 0.9600
C15 H15A 0.9600
C15 H15B 0.9600
C15 H15C 0.9600

loop_
_geom_torsion_atom_site_label_1
_geom_torsion_atom_site_label_2
_geom_torsion_atom_site_label_3
_geom_torsion_atom_site_label_4
_geom_torsion
Cl01 C2 C3 Cl02 1.5(11)
Cl01 C2 C3 N2 -178.7(6)
O1 P1 N3 N4 49.0(6)
O1 P1 N6 N7 -57.1(6)
O1 S1 C28 F1 175.3(7)
O1 S1 C28 F3 -64.2(7)
O1 S1 C28 F2 55.9(7)
N2 C16 C17 C18 179.0(6)
N2 C16 C17 C22 -4.4(10)
N2 C16 C21 C20 -178.1(6)
N2 C16 C21 C25 5.3(10)
N1 C4 C9 C8 175.1(6)
N1 C4 C9 C13 -5.6(10)
N1 C2 C3 Cl02 -179.7(6)
N1 C2 C3 N2 0.1(7)
O2 S1 O1 P1 -34.1(6)
O2 S1 C28 F1 -65.2(8)
O2 S1 C28 F3 55.2(7)
O2 S1 C28 F2 175.3(6)
O3 S1 O1 P1 -172.2(4)
O3 S1 C28 F1 56.2(8)
O3 S1 C28 F3 176.6(6)
O3 S1 C28 F2 -63.3(7)
N3 P1 N6 N7 -134.9(6)
N3 P1 C1 N2 -162.1(6)
N3 P1 C1 N1 38.6(7)
C18 C17 C22 C23 -54.3(10)
C18 C17 C22 C24 69.1(9)
N6 P1 N3 N4 131.5(6)
N6 P1 C1 N2 -65.1(6)
N6 P1 C1 N1 135.6(7)
C5 C6 C7 C8 -2.6(12)
C5 C4 C9 C8 -3.0(11)
C5 C4 C9 C13 176.3(7)
C6 C5 C4 N1 -176.4(6)
C6 C5 C4 C9 1.7(11)
C6 C5 C10 C12 -56.9(9)
C6 C5 C10 C11 65.3(10)
C6 C7 C8 C9 1.2(12)
C16 N2 C1 P1 17.3(9)
C16 N2 C1 N1 -179.3(6)
C16 N2 C3 Cl02 -1.0(9)
C16 N2 C3 C2 179.1(6)
C16 C17 C22 C23 129.2(8)
C16 C17 C22 C24 -107.3(8)
C16 C21 C25 C26 -122.2(8)
C16 C21 C25 C27 115.4(8)
C20 C21 C25 C26 61.3(9)
C20 C21 C25 C27 -61.1(9)
C19 C18 C17 C16 -1.2(11)
C19 C18 C17 C22 -178.0(7)
C19 C20 C21 C16 -0.4(10)
C19 C20 C21 C25 176.3(7)
C4 N1 C1 P1 -16.8(10)
C4 N1 C1 N2 -178.8(6)
C4 N1 C2 Cl01 -2.2(9)
C4 N1 C2 C3 178.9(6)
C4 C5 C6 C7 1.1(11)
C4 C5 C10 C12 120.0(8)
C4 C5 C10 C11 -117.8(8)
C4 C9 C13 C14 86.3(9)
C4 C9 C13 C15 -148.2(8)
C17 C18 C19 C20 1.9(12)
C17 C16 C21 C20 1.0(11)
C17 C16 C21 C25 -175.6(7)
C10 C5 C6 C7 178.3(7)
C10 C5 C4 N1 6.6(10)
C10 C5 C4 C9 -175.3(7)
C1 P1 N3 N4 -132.6(6)
C1 P1 N6 N7 128.3(6)
C1 N2 C16 C17 -86.2(9)
C1 N2 C16 C21 93.0(8)
C1 N2 C3 Cl02 180.0(5)
C1 N2 C3 C2 0.1(8)
C1 N1 C4 C5 84.4(9)
C1 N1 C4 C9 -93.9(8)
C1 N1 C2 Cl01 178.7(5)
C1 N1 C2 C3 -0.3(8)
C2 N1 C4 C5 -94.7(8)
C2 N1 C4 C9 87.1(8)
C2 N1 C1 P1 162.3(5)
C2 N1 C1 N2 0.4(7)
C7 C8 C9 C4 1.4(11)
C7 C8 C9 C13 -177.9(7)
C8 C9 C13 C14 -94.5(9)
C8 C9 C13 C15 31.1(11)
C21 C16 C17 C18 -0.2(11)
C21 C16 C17 C22 176.4(7)
C21 C20 C19 C18 -1.0(12)
C3 N2 C16 C17 94.9(8)
C3 N2 C16 C21 -85.8(9)
C3 N2 C1 P1 -163.7(5)
C3 N2 C1 N1 -0.3(7)
C28 S1 O1 P1 76.9(5)

loop_
_diffrn_oxdiff_twin_id
_diffrn_oxdiff_twin_ratio
_diffrn_oxdiff_twin_reflns_isolated
_diffrn_oxdiff_twin_reflns_overlapped
1 0.6458 16013 34360
2 0.3542 16074 34360

loop_
_twin_individual_id
_twin_individual_mass_fraction_refined
1 0.640(3)
2 0.360(3)
